data_2239521
loop_
_publ_author_name
'Ward, Matthew D.'
'Ibers, James A.'

_publ_section_title
;
 Cs~3~ScCl~6~
;
_journal_issue 6
_journal_name_full 'Acta Crystallographica Section E'
_journal_page_first i25
_journal_paper_doi 10.1107/S1600536814009799
_journal_volume 70
_journal_year 2014
_chemical_formula_iupac 'Cs3 Sc Cl6'
_chemical_formula_moiety 'Cl6 Cs3 Sc'
_chemical_formula_sum 'Cl6 Cs3 Sc'
_chemical_formula_weight 656.39
_chemical_name_systematic
;
Tricaesium scandium(III) hexachloride
;
_space_group_crystal_system monoclinic
_space_group_IT_number 15
_space_group_name_Hall '-C 2yc'
_space_group_name_H-M_alt 'C 1 2/c 1'
_symmetry_space_group_name_Hall '-C 2yc'
_symmetry_space_group_name_H-M 'C 1 2/c 1'
_audit_creation_method SHELXL-2014
_cell_angle_alpha 90
_cell_angle_beta 100.0060(10)
_cell_angle_gamma 90
_cell_formula_units_Z 8
_cell_length_a 26.3310(5)
_cell_length_b 7.9632(2)
_cell_length_c 12.7085(3)
_cell_measurement_reflns_used 9931
_cell_measurement_temperature 100(2)
_cell_measurement_theta_max 36.31
_cell_measurement_theta_min 3.06
_cell_volume 2624.17(10)
_computing_cell_refinement 'SAINT-Plus (Bruker, 2009)'
_computing_data_collection 'APEX2 (Bruker, 2009)'
_computing_data_reduction 'SAINT-Plus (Bruker, 2009)'
_computing_molecular_graphics 'CrystalMaker (Palmer, 2013)'
_computing_publication_material 'SHELXL2014 (Sheldrick, 2008)'
_computing_structure_refinement 'SHELXL2014 (Sheldrick, 2008)'
_computing_structure_solution 'SHELXS2014 (Sheldrick, 2008)'
_diffrn_ambient_temperature 100(2)
_diffrn_measured_fraction_theta_full 1.000
_diffrn_measured_fraction_theta_max 0.998
_diffrn_measurement_device_type 'Bruker APEXII CCD'
_diffrn_measurement_method '\f and \w scans'
_diffrn_radiation_type MoK\a
_diffrn_radiation_wavelength 0.71073
_diffrn_reflns_av_R_equivalents 0.0384
_diffrn_reflns_limit_h_max 43
_diffrn_reflns_limit_h_min -39
_diffrn_reflns_limit_k_max 12
_diffrn_reflns_limit_k_min -13
_diffrn_reflns_limit_l_max 21
_diffrn_reflns_limit_l_min -20
_diffrn_reflns_number 30195
_diffrn_reflns_theta_full 25.242
_diffrn_reflns_theta_max 36.372
_diffrn_reflns_theta_min 1.571
_exptl_absorpt_coefficient_mu 9.929
_exptl_absorpt_correction_T_max 0.4383
_exptl_absorpt_correction_T_min 0.3409
_exptl_absorpt_correction_type numerical
_exptl_absorpt_process_details
;
(<i>SADABS</i>; Bruker, 2009)
;
_exptl_crystal_colour purple
_exptl_crystal_density_diffrn 3.323
_exptl_crystal_description block
_exptl_crystal_F_000 2304
_exptl_crystal_size_max 0.050
_exptl_crystal_size_mid 0.043
_exptl_crystal_size_min 0.028
_refine_diff_density_max 0.976
_refine_diff_density_min -1.256
_refine_ls_extinction_method none
_refine_ls_goodness_of_fit_ref 1.332
_refine_ls_matrix_type full
_refine_ls_number_parameters 93
_refine_ls_number_reflns 6379
_refine_ls_number_restraints 0
_refine_ls_restrained_S_all 1.332
_refine_ls_R_factor_all 0.0285
_refine_ls_R_factor_gt 0.0228
_refine_ls_shift/su_max 0.002
_refine_ls_shift/su_mean 0.000
_refine_ls_structure_factor_coef Fsqd
_refine_ls_weighting_details w=1/[\s^2^(Fo^2^)+(0.0114Fo^2^)^2^]
_refine_ls_weighting_scheme calc
_refine_ls_wR_factor_gt 0.0491
_refine_ls_wR_factor_ref 0.0503
_reflns_number_gt 5631
_reflns_number_total 6379
_reflns_threshold_expression I>2\s(I)
_cod_data_source_file wm5022sup1.cf
_cod_data_source_block I
_cod_database_code 2239521
_cod_database_fobs_code 2239521
_shelx_space_group_comment
;
The symmetry employed for this shelxl refinement is uniquely defined
by the following loop, which should always be used as a source of
symmetry information in preference to the above space-group names.
They are only intended as comments.
;
_shelxl_version_number 201.4

loop_
_space_group_symop_operation_xyz
'x, y, z'
'-x, y, -z+1/2'
'x+1/2, y+1/2, z'
'-x+1/2, y+1/2, -z+1/2'
'-x, -y, -z'
'x, -y, z-1/2'
'-x+1/2, -y+1/2, -z'
'x+1/2, -y+1/2, z-1/2'

loop_
_atom_site_type_symbol
_atom_site_label
_atom_site_fract_x
_atom_site_fract_y
_atom_site_fract_z
_atom_site_U_iso_or_equiv
_atom_site_adp_type
_atom_site_calc_flag
_atom_site_occupancy
Cs Cs1 0.16275(2) 0.18961(2) 0.30059(2) 0.01108(3) Uani d 1
Cs Cs2 0.34717(2) 0.18469(2) 0.35501(2) 0.01108(3) Uani d 1
Cs Cs3 0.44859(2) 0.24984(2) 0.06656(2) 0.01686(3) Uani d 1
Sc Sc1 0.0000 0.22061(6) 0.2500 0.00772(8) Uani d 1
Sc Sc2 0.2500 0.2500 0.0000 0.00814(8) Uani d 1
Cl Cl1 0.05410(2) 0.00676(6) 0.68924(4) 0.01302(9) Uani d 1
Cl Cl2 0.05417(2) 0.44314(7) 0.18670(4) 0.01398(9) Uani d 1
Cl Cl3 0.05588(2) 0.22355(7) 0.42769(4) 0.01427(9) Uani d 1
Cl Cl4 0.18402(2) 0.04527(7) 0.03693(4) 0.01557(10) Uani d 1
Cl Cl5 0.25017(2) 0.38135(6) 0.17777(4) 0.01095(8) Uani d 1
Cl Cl6 0.32362(2) 0.06505(7) 0.07773(4) 0.01453(9) Uani d 1

loop_
_atom_site_aniso_label
_atom_site_aniso_U_11
_atom_site_aniso_U_22
_atom_site_aniso_U_33
_atom_site_aniso_U_12
_atom_site_aniso_U_13
_atom_site_aniso_U_23
Cs1 0.00923(5) 0.01059(5) 0.01374(6) 0.00077(4) 0.00290(4) 0.00089(4)
Cs2 0.01074(5) 0.01019(5) 0.01199(5) 0.00125(4) 0.00105(4) -0.00113(4)
Cs3 0.01421(6) 0.02189(7) 0.01509(6) -0.00445(5) 0.00429(5) -0.00546(5)
Sc1 0.0070(2) 0.0084(2) 0.0079(2) 0.000 0.00144(15) 0.000
Sc2 0.0078(2) 0.0085(2) 0.0081(2) -0.00052(17) 0.00125(16) 0.00062(15)
Cl1 0.0106(2) 0.0126(2) 0.0162(2) -0.00042(16) 0.00327(16) 0.00394(16)
Cl2 0.0123(2) 0.0132(2) 0.0167(2) -0.00298(17) 0.00332(16) 0.00265(16)
Cl3 0.0103(2) 0.0224(2) 0.00960(19) 0.00063(17) 0.00039(15) -0.00036(16)
Cl4 0.0193(2) 0.0146(2) 0.0138(2) -0.00819(18) 0.00558(17) -0.00093(16)
Cl5 0.0111(2) 0.01172(19) 0.01018(18) -0.00123(16) 0.00216(14) -0.00105(14)
Cl6 0.0148(2) 0.0147(2) 0.0134(2) 0.00510(18) 0.00040(16) 0.00119(16)

loop_
_atom_type_symbol
_atom_type_description
_atom_type_scat_dispersion_real
_atom_type_scat_dispersion_imag
_atom_type_scat_source
Cl Cl 0.1484 0.1585 'International Tables Vol C Tables 4.2.6.8 and 6.1.1.4'
Sc Sc 0.2519 0.3716 'International Tables Vol C Tables 4.2.6.8 and 6.1.1.4'
Cs Cs -0.3680 2.1192 'International Tables Vol C Tables 4.2.6.8 and 6.1.1.4'

loop_
_geom_angle_atom_site_label_1
_geom_angle_atom_site_label_2
_geom_angle_atom_site_label_3
_geom_angle_site_symmetry_1
_geom_angle_site_symmetry_3
_geom_angle
Cl5 Cs1 Cl1 4_545 6 102.445(13)
Cl5 Cs1 Cl6 4_545 4 126.886(13)
Cl1 Cs1 Cl6 6 4 128.714(13)
Cl5 Cs1 Cl5 4_545 . 81.739(7)
Cl1 Cs1 Cl5 6 . 128.226(13)
Cl6 Cs1 Cl5 4 . 77.438(13)
Cl5 Cs1 Cl3 4_545 . 128.060(13)
Cl1 Cs1 Cl3 6 . 62.204(12)
Cl6 Cs1 Cl3 4 . 75.407(14)
Cl5 Cs1 Cl3 . . 148.367(13)
Cl5 Cs1 Cl4 4_545 6_556 62.031(12)
Cl1 Cs1 Cl4 6 6_556 96.352(14)
Cl6 Cs1 Cl4 4 6_556 95.297(13)
Cl5 Cs1 Cl4 . 6_556 128.348(13)
Cl3 Cs1 Cl4 . 6_556 70.483(13)
Cl5 Cs1 Cl2 4_545 . 159.024(12)
Cl1 Cs1 Cl2 6 . 62.017(12)
Cl6 Cs1 Cl2 4 . 72.479(13)
Cl5 Cs1 Cl2 . . 96.823(12)
Cl3 Cs1 Cl2 . . 59.584(12)
Cl4 Cs1 Cl2 6_556 . 130.060(13)
Cl5 Cs1 Cl4 4_545 . 68.521(12)
Cl1 Cs1 Cl4 6 . 73.931(13)
Cl6 Cs1 Cl4 4 . 132.642(13)
Cl5 Cs1 Cl4 . . 59.605(12)
Cl3 Cs1 Cl4 . . 135.140(12)
Cl4 Cs1 Cl4 6_556 . 126.021(7)
Cl2 Cs1 Cl4 . . 92.585(13)
Cl4 Cs2 Cl2 4 4_545 144.147(14)
Cl4 Cs2 Cl5 4 . 70.962(12)
Cl2 Cs2 Cl5 4_545 . 131.312(13)
Cl4 Cs2 Cl5 4 4_545 114.518(14)
Cl2 Cs2 Cl5 4_545 4_545 99.045(13)
Cl5 Cs2 Cl5 . 4_545 78.039(6)
Cl4 Cs2 Cl3 4 7_556 72.190(13)
Cl2 Cs2 Cl3 4_545 7_556 76.407(13)
Cl5 Cs2 Cl3 . 7_556 140.539(13)
Cl5 Cs2 Cl3 4_545 7_556 131.180(12)
Cl4 Cs2 Cl6 4 . 128.042(13)
Cl2 Cs2 Cl6 4_545 . 72.498(12)
Cl5 Cs2 Cl6 . . 60.126(12)
Cl5 Cs2 Cl6 4_545 . 72.674(12)
Cl3 Cs2 Cl6 7_556 . 143.761(13)
Cl4 Cs2 Cl6 4 6_556 93.629(13)
Cl2 Cs2 Cl6 4_545 6_556 92.949(14)
Cl5 Cs2 Cl6 . 6_556 123.475(13)
Cl5 Cs2 Cl6 4_545 6_556 59.259(11)
Cl3 Cs2 Cl6 7_556 6_556 72.323(12)
Cl6 Cs2 Cl6 . 6_556 126.850(7)
Cl4 Cs2 Cl1 4 7_556 73.789(14)
Cl2 Cs2 Cl1 4_545 7_556 76.813(13)
Cl5 Cs2 Cl1 . 7_556 93.390(12)
Cl5 Cs2 Cl1 4_545 7_556 164.523(12)
Cl3 Cs2 Cl1 7_556 7_556 62.887(12)
Cl6 Cs2 Cl1 . 7_556 91.899(13)
Cl6 Cs2 Cl1 6_556 7_556 135.208(12)
Cl1 Cs3 Cl2 8 7 121.939(13)
Cl1 Cs3 Cl3 8 8 63.717(12)
Cl2 Cs3 Cl3 7 8 58.283(12)
Cl1 Cs3 Cl6 8 . 148.943(13)
Cl2 Cs3 Cl6 7 . 89.091(12)
Cl3 Cs3 Cl6 8 . 147.118(12)
Cl1 Cs3 Cl1 8 7_556 57.631(15)
Cl2 Cs3 Cl1 7 7_556 173.337(13)
Cl3 Cs3 Cl1 8 7_556 121.151(12)
Cl6 Cs3 Cl1 . 7_556 91.731(12)
Cl1 Cs3 Cl3 8 4 57.741(11)
Cl2 Cs3 Cl3 7 4 116.971(12)
Cl3 Cs3 Cl3 8 4 88.872(13)
Cl6 Cs3 Cl3 . 4 111.892(12)
Cl1 Cs3 Cl3 7_556 4 56.679(11)
Cl1 Cs3 Cl2 8 3_545 73.210(12)
Cl2 Cs3 Cl2 7 3_545 89.108(12)
Cl3 Cs3 Cl2 8 3_545 69.717(12)
Cl6 Cs3 Cl2 . 3_545 109.110(12)
Cl1 Cs3 Cl2 7_556 3_545 96.862(12)
Cl3 Cs3 Cl2 4 3_545 130.920(11)
Cl1 Cs3 Cl1 8 4 88.772(12)
Cl2 Cs3 Cl1 7 4 57.881(12)
Cl3 Cs3 Cl1 8 4 56.711(11)
Cl6 Cs3 Cl1 . 4 111.495(11)
Cl1 Cs3 Cl1 7_556 4 115.801(4)
Cl3 Cs3 Cl1 4 4 59.122(11)
Cl2 Cs3 Cl1 3_545 4 125.895(12)
Cl1 Cs3 Cl4 8 7 120.934(12)
Cl2 Cs3 Cl4 7 7 89.959(12)
Cl3 Cs3 Cl4 8 7 123.282(12)
Cl6 Cs3 Cl4 . 7 54.119(11)
Cl1 Cs3 Cl4 7_556 7 85.176(11)
Cl3 Cs3 Cl4 4 7 63.654(11)
Cl2 Cs3 Cl4 3_545 7 163.219(12)
Cl1 Cs3 Cl4 4 7 66.677(11)
Cl1 Cs3 Cl2 8 4_545 96.304(12)
Cl2 Cs3 Cl2 7 4_545 116.554(5)
Cl3 Cs3 Cl2 8 4_545 123.146(12)
Cl6 Cs3 Cl2 . 4_545 65.179(11)
Cl1 Cs3 Cl2 7_556 4_545 69.674(11)
Cl3 Cs3 Cl2 4 4_545 126.317(11)
Cl2 Cs3 Cl2 3_545 4_545 53.436(15)
Cl1 Cs3 Cl2 4 4_545 174.105(11)
Cl4 Cs3 Cl2 7 4_545 112.763(11)
Cl3 Sc1 Cl3 2 . 178.91(4)
Cl3 Sc1 Cl2 2 2 90.284(19)
Cl3 Sc1 Cl2 . 2 88.945(19)
Cl3 Sc1 Cl2 2 . 88.945(19)
Cl3 Sc1 Cl2 . . 90.28(2)
Cl2 Sc1 Cl2 2 . 89.45(3)
Cl3 Sc1 Cl1 2 5_556 90.480(19)
Cl3 Sc1 Cl1 . 5_556 90.306(19)
Cl2 Sc1 Cl1 2 5_556 91.511(18)
Cl2 Sc1 Cl1 . 5_556 178.89(2)
Cl3 Sc1 Cl1 2 6 90.305(19)
Cl3 Sc1 Cl1 . 6 90.479(19)
Cl2 Sc1 Cl1 2 6 178.89(2)
Cl2 Sc1 Cl1 . 6 91.510(18)
Cl1 Sc1 Cl1 5_556 6 87.54(3)
Cl3 Sc1 Cs1 2 . 124.476(13)
Cl3 Sc1 Cs1 . . 55.599(13)
Cl2 Sc1 Cs1 2 . 127.855(17)
Cl2 Sc1 Cs1 . . 57.945(12)
Cl1 Sc1 Cs1 5_556 . 121.740(17)
Cl1 Sc1 Cs1 6 . 52.385(11)
Cl3 Sc1 Cs1 2 2 55.600(13)
Cl3 Sc1 Cs1 . 2 124.478(13)
Cl2 Sc1 Cs1 2 2 57.945(12)
Cl2 Sc1 Cs1 . 2 127.855(17)
Cl1 Sc1 Cs1 5_556 2 52.385(11)
Cl1 Sc1 Cs1 6 2 121.740(17)
Cs1 Sc1 Cs1 . 2 173.309(14)
Cl3 Sc1 Cs3 2 8_456 126.634(13)
Cl3 Sc1 Cs3 . 8_456 53.296(13)
Cl2 Sc1 Cs3 2 8_456 52.590(13)
Cl2 Sc1 Cs3 . 8_456 122.185(17)
Cl1 Sc1 Cs3 5_556 8_456 58.901(12)
Cl1 Sc1 Cs3 6 8_456 126.341(17)
Cs1 Sc1 Cs3 . 8_456 108.888(3)
Cs1 Sc1 Cs3 2 8_456 71.484(3)
Cl3 Sc1 Cs3 2 7 53.295(13)
Cl3 Sc1 Cs3 . 7 126.632(13)
Cl2 Sc1 Cs3 2 7 122.186(17)
Cl2 Sc1 Cs3 . 7 52.590(12)
Cl1 Sc1 Cs3 5_556 7 126.341(17)
Cl1 Sc1 Cs3 6 7 58.901(12)
Cs1 Sc1 Cs3 . 7 71.484(3)
Cs1 Sc1 Cs3 2 7 108.888(3)
Cs3 Sc1 Cs3 8_456 7 173.961(14)
Cl3 Sc1 Cs3 2 3_445 57.081(16)
Cl3 Sc1 Cs3 . 3_445 124.00(2)
Cl2 Sc1 Cs3 2 3_445 128.462(13)
Cl2 Sc1 Cs3 . 3_445 124.235(13)
Cl1 Sc1 Cs3 5_556 3_445 54.672(15)
Cl1 Sc1 Cs3 6 3_445 51.268(14)
Cs1 Sc1 Cs3 . 3_445 103.650(8)
Cs1 Sc1 Cs3 2 3_445 70.532(5)
Cs3 Sc1 Cs3 8_456 3_445 113.557(8)
Cs3 Sc1 Cs3 7 3_445 71.830(5)
Cl3 Sc1 Cs3 2 4_545 124.00(2)
Cl3 Sc1 Cs3 . 4_545 57.082(16)
Cl2 Sc1 Cs3 2 4_545 124.235(13)
Cl2 Sc1 Cs3 . 4_545 128.461(13)
Cl1 Sc1 Cs3 5_556 4_545 51.268(14)
Cl1 Sc1 Cs3 6 4_545 54.672(15)
Cs1 Sc1 Cs3 . 4_545 70.532(5)
Cs1 Sc1 Cs3 2 4_545 103.650(8)
Cs3 Sc1 Cs3 8_456 4_545 71.830(5)
Cs3 Sc1 Cs3 7 4_545 113.557(8)
Cs3 Sc1 Cs3 3_445 4_545 67.059(8)
Cl4 Sc2 Cl4 7 . 179.999(18)
Cl4 Sc2 Cl5 7 . 90.268(17)
Cl4 Sc2 Cl5 . . 89.731(17)
Cl4 Sc2 Cl5 7 7 89.730(17)
Cl4 Sc2 Cl5 . 7 90.271(17)
Cl5 Sc2 Cl5 . 7 180.0
Cl4 Sc2 Cl6 7 . 86.646(19)
Cl4 Sc2 Cl6 . . 93.354(19)
Cl5 Sc2 Cl6 . . 90.573(16)
Cl5 Sc2 Cl6 7 . 89.427(16)
Cl4 Sc2 Cl6 7 7 93.356(19)
Cl4 Sc2 Cl6 . 7 86.644(19)
Cl5 Sc2 Cl6 . 7 89.427(16)
Cl5 Sc2 Cl6 7 7 90.574(16)
Cl6 Sc2 Cl6 . 7 180.0
Cl4 Sc2 Cs1 7 6 132.946(12)
Cl4 Sc2 Cs1 . 6 47.055(12)
Cl5 Sc2 Cs1 . 6 136.773(12)
Cl5 Sc2 Cs1 7 6 43.228(12)
Cl6 Sc2 Cs1 . 6 92.711(13)
Cl6 Sc2 Cs1 7 6 87.288(13)
Cl4 Sc2 Cs1 7 4 47.054(12)
Cl4 Sc2 Cs1 . 4 132.945(12)
Cl5 Sc2 Cs1 . 4 43.227(12)
Cl5 Sc2 Cs1 7 4 136.772(12)
Cl6 Sc2 Cs1 . 4 87.289(13)
Cl6 Sc2 Cs1 7 4 92.712(13)
Cs1 Sc2 Cs1 6 4 180.0
Sc1 Cl1 Cs1 5_556 6_556 91.260(16)
Sc1 Cl1 Cs3 5_556 8_456 94.994(16)
Cs1 Cl1 Cs3 6_556 8_456 173.698(17)
Sc1 Cl1 Cs3 5_556 7_556 91.457(16)
Cs1 Cl1 Cs3 6_556 7_556 91.711(12)
Cs3 Cl1 Cs3 8_456 7_556 87.364(13)
Sc1 Cl1 Cs2 5_556 7_556 168.727(19)
Cs1 Cl1 Cs2 6_556 7_556 78.623(11)
Cs3 Cl1 Cs2 8_456 7_556 95.079(12)
Cs3 Cl1 Cs2 7_556 7_556 83.964(11)
Sc1 Cl1 Cs3 5_556 4_545 87.017(15)
Cs1 Cl1 Cs3 6_556 4_545 89.870(13)
Cs3 Cl1 Cs3 8_456 4_545 91.227(12)
Cs3 Cl1 Cs3 7_556 4_545 177.828(16)
Cs2 Cl1 Cs3 7_556 4_545 97.813(13)
Sc1 Cl2 Cs2 . 4 164.21(2)
Sc1 Cl2 Cs3 . 7 93.554(16)
Cs2 Cl2 Cs3 4 7 89.963(13)
Sc1 Cl2 Cs1 . . 86.012(16)
Cs2 Cl2 Cs1 4 . 78.554(11)
Cs3 Cl2 Cs1 7 . 90.658(13)
Sc1 Cl2 Cs3 . 3_455 99.566(17)
Cs2 Cl2 Cs3 4 3_455 95.760(13)
Cs3 Cl2 Cs3 7 3_455 90.890(12)
Cs1 Cl2 Cs3 . 3_455 174.107(16)
Sc1 Cl2 Cs3 . 4 95.280(17)
Cs2 Cl2 Cs3 4 4 83.870(12)
Cs3 Cl2 Cs3 7 4 167.614(16)
Cs1 Cl2 Cs3 . 4 98.594(12)
Cs3 Cl2 Cs3 3_455 4 79.100(11)
Sc1 Cl3 Cs1 . . 88.641(15)
Sc1 Cl3 Cs2 . 7_556 163.83(2)
Cs1 Cl3 Cs2 . 7_556 81.079(11)
Sc1 Cl3 Cs3 . 8_456 93.175(15)
Cs1 Cl3 Cs3 . 8_456 177.893(16)
Cs2 Cl3 Cs3 7_556 8_456 97.376(13)
Sc1 Cl3 Cs3 . 4_545 89.577(19)
Cs1 Cl3 Cs3 . 4_545 87.819(13)
Cs2 Cl3 Cs3 7_556 4_545 102.381(13)
Cs3 Cl3 Cs3 8_456 4_545 91.125(13)
Sc2 Cl4 Cs2 . 4_545 150.42(2)
Sc2 Cl4 Cs1 . 6 101.617(17)
Cs2 Cl4 Cs1 4_545 6 83.078(12)
Sc2 Cl4 Cs1 . . 100.906(16)
Cs2 Cl4 Cs1 4_545 . 78.879(11)
Cs1 Cl4 Cs1 6 . 157.264(17)
Sc2 Cl4 Cs3 . 7 106.150(17)
Cs2 Cl4 Cs3 4_545 7 103.290(14)
Cs1 Cl4 Cs3 6 7 86.175(12)
Cs1 Cl4 Cs3 . 7 84.641(13)
Sc2 Cl5 Cs1 . 4 106.063(17)
Sc2 Cl5 Cs1 . . 109.697(16)
Cs1 Cl5 Cs1 4 . 144.225(16)
Sc2 Cl5 Cs2 . . 106.525(16)
Cs1 Cl5 Cs2 4 . 82.000(11)
Cs1 Cl5 Cs2 . . 88.842(12)
Sc2 Cl5 Cs2 . 4 107.265(15)
Cs1 Cl5 Cs2 4 4 88.886(12)
Cs1 Cl5 Cs2 . 4 79.759(11)
Cs2 Cl5 Cs2 . 4 146.210(15)
Sc2 Cl6 Cs1 . 4_545 136.14(2)
Sc2 Cl6 Cs2 . . 102.768(17)
Cs1 Cl6 Cs2 4_545 . 78.359(11)
Sc2 Cl6 Cs2 . 6 104.044(16)
Cs1 Cl6 Cs2 4_545 6 81.426(12)
Cs2 Cl6 Cs2 . 6 153.152(16)
Sc2 Cl6 Cs3 . . 113.085(18)
Cs1 Cl6 Cs3 4_545 . 110.735(14)
Cs2 Cl6 Cs3 . . 85.863(12)
Cs2 Cl6 Cs3 6 . 84.957(13)

loop_
_geom_bond_atom_site_label_1
_geom_bond_atom_site_label_2
_geom_bond_site_symmetry_2
_geom_bond_distance
Cs1 Cl5 4_545 3.3378(5)
Cs1 Cl1 6 3.3504(5)
Cs1 Cl6 4 3.3564(5)
Cs1 Cl5 . 3.3637(5)
Cs1 Cl3 . 3.4900(6)
Cs1 Cl4 6_556 3.4998(5)
Cs1 Cl2 . 3.5926(5)
Cs1 Cl4 . 3.6762(6)
Cs2 Cl4 4 3.3463(5)
Cs2 Cl2 4_545 3.3479(5)
Cs2 Cl5 . 3.4714(5)
Cs2 Cl5 4_545 3.4937(5)
Cs2 Cl3 7_556 3.4969(5)
Cs2 Cl6 . 3.5986(5)
Cs2 Cl6 6_556 3.6000(6)
Cs2 Cl1 7_556 3.6904(5)
Cs3 Cl1 8 3.5216(5)
Cs3 Cl2 7 3.5559(6)
Cs3 Cl3 8 3.5878(6)
Cs3 Cl6 . 3.6297(6)
Cs3 Cl1 7_556 3.6702(6)
Cs3 Cl3 4 3.7752(6)
Cs3 Cl2 3_545 3.8144(6)
Cs3 Cl1 4 3.8312(6)
Cs3 Cl4 7 3.8714(6)
Cs3 Cl2 4_545 3.9852(6)
Sc1 Cl3 2 2.4718(5)
Sc1 Cl3 . 2.4718(5)
Sc1 Cl2 2 2.4940(6)
Sc1 Cl2 . 2.4941(6)
Sc1 Cl1 5_556 2.5072(6)
Sc1 Cl1 6 2.5072(6)
Sc2 Cl4 7 2.4859(5)
Sc2 Cl4 . 2.4859(5)
Sc2 Cl5 . 2.4889(5)
Sc2 Cl5 7 2.4889(5)
Sc2 Cl6 . 2.4975(5)
Sc2 Cl6 7 2.4976(5)
